data_4506845
loop_
_publ_author_name
'Borodi, Gheorghe'
'Pop, Mihaela M.'
'Onija, Oana'
'Filip, Xenia'

_publ_section_title
;
 Distinct Disordered Forms of Promethazine Hydrochloride: A Case of
 Intergrowth of Polymorphic Domains?
;
_journal_issue 12
_journal_name_full 'Crystal Growth &amp; Design'
_journal_page_first 5846
_journal_paper_doi 10.1021/cg300943b
_journal_volume 12
_journal_year 2012
_chemical_formula_moiety 'Cl, C17 H21 N2 S'
_chemical_formula_sum 'C17 H21 Cl N2 S'
_chemical_formula_weight 320.87
_chemical_name_systematic
;
 ? 
;
_space_group_crystal_system monoclinic
_space_group_IT_number 14
_space_group_name_Hall '-P 2ybc'
_space_group_name_H-M_alt 'P 1 21/c 1'
_symmetry_space_group_name_Hall '-P 2ybc'
_symmetry_space_group_name_H-M 'P 1 21/c 1'
_atom_sites_solution_hydrogens geom
_atom_sites_solution_primary direct
_atom_sites_solution_secondary difmap
_audit_creation_date 2012-11-02
_audit_creation_method
;
  Olex2 1.1
  (compiled 2011.11.01 svn.r2039, GUI svn.r3906)
;
_cell_angle_alpha 90.00
_cell_angle_beta 117.588(11)
_cell_angle_gamma 90.00
_cell_formula_units_Z 4
_cell_length_a 14.8149(13)
_cell_length_b 8.3237(5)
_cell_length_c 15.5201(12)
_cell_measurement_reflns_used 2315
_cell_measurement_temperature 293(2)
_cell_measurement_theta_max 71.9203
_cell_measurement_theta_min 3.2101
_cell_volume 1696.3(3)
_computing_cell_refinement
;
CrysAlisPro, Oxford Diffraction Ltd.,
Version 1.171.34.44 (release 25-10-2010 CrysAlis171 .NET)
(compiled Oct 25 2010,18:11:34)
;
_computing_data_collection
;
CrysAlisPro, Oxford Diffraction Ltd.,
Version 1.171.34.44 (release 25-10-2010 CrysAlis171 .NET)
(compiled Oct 25 2010,18:11:34)
;
_computing_data_reduction
;
CrysAlisPro, Oxford Diffraction Ltd.,
Version 1.171.34.44 (release 25-10-2010 CrysAlis171 .NET)
(compiled Oct 25 2010,18:11:34)
;
_computing_molecular_graphics
;
O. V. Dolomanov, L. J. Bourhis, R. J. Gildea, J. A. K. Howard and H. Puschmann,
OLEX2: a complete structure solution, refinement and analysis program.
J. Appl. Cryst. (2009). 42, 339-341.
;
_computing_publication_material
;
O. V. Dolomanov, L. J. Bourhis, R. J. Gildea, J. A. K. Howard and H. Puschmann,
OLEX2: a complete structure solution, refinement and analysis program.
J. Appl. Cryst. (2009). 42, 339-341.
;
_computing_structure_refinement
;
SHELXL, G.M. Sheldrick, Acta Cryst.
2008). A64, 112-122
;
_computing_structure_solution
;
SHELXS, G.M. Sheldrick, Acta Cryst.
(2008). A64, 112-122
;
_diffrn_ambient_temperature 293(2)
_diffrn_detector_area_resol_mean 16.4335
_diffrn_measured_fraction_theta_full 0.805
_diffrn_measured_fraction_theta_max 0.805
_diffrn_measurement_details
;
  1 omega    5.00   33.00   1.0000    1.5400
omega____ theta____ kappa____ phi______ frames
    -        0.0000   77.0000  120.0000 28

  2 omega  -19.00   70.00   1.0000    1.5400
omega____ theta____ kappa____ phi______ frames
    -        0.0000   38.0000    0.0000 89

  3 omega   31.00  128.00   1.0000    1.5400
omega____ theta____ kappa____ phi______ frames
    -       56.0000   38.0000  -30.0000 97

  4 omega   36.00   64.00   1.0000    1.5400
omega____ theta____ kappa____ phi______ frames
    -       56.0000  -38.0000    0.0000 28

  5 omega  -10.00   21.00   1.0000    1.5400
omega____ theta____ kappa____ phi______ frames
    -       56.0000  -38.0000  -30.0000 31

  6 omega   39.00   89.00   1.0000    1.5400
omega____ theta____ kappa____ phi______ frames
    -       56.0000 -113.0000 -136.0000 50

  7 omega   94.00  155.00   1.0000    1.5400
omega____ theta____ kappa____ phi______ frames
    -      112.0000   50.0000  120.0000 61

  8 omega  102.00  178.00   1.0000    1.5400
omega____ theta____ kappa____ phi______ frames
    -      112.0000  112.0000  150.0000 76

  9 omega   45.00   72.00   1.0000    1.5400
omega____ theta____ kappa____ phi______ frames
    -      112.0000  -25.0000 -180.0000 27

 10 omega  153.00  178.00   1.0000    1.5400
omega____ theta____ kappa____ phi______ frames
    -      112.0000   25.0000 -180.0000 25

 11 omega   44.00   74.00   1.0000    1.5400
omega____ theta____ kappa____ phi______ frames
    -      112.0000  -50.0000    0.0000 30

 12 omega   58.00   86.00   1.0000    1.5400
omega____ theta____ kappa____ phi______ frames
    -      112.0000 -113.0000 -135.0000 28

 13 omega  106.00  136.00   1.0000    1.5400
omega____ theta____ kappa____ phi______ frames
    -      112.0000   25.0000 -180.0000 30

 14 omega   45.00   70.00   1.0000    1.5400
omega____ theta____ kappa____ phi______ frames
    -      112.0000  -50.0000 -180.0000 25

 15 omega  100.00  178.00   1.0000    1.5400
omega____ theta____ kappa____ phi______ frames
    -      112.0000  126.0000 -140.0000 78

 16 omega   39.00   69.00   1.0000    1.5400
omega____ theta____ kappa____ phi______ frames
    -      112.0000  -25.0000 -150.0000 30
;
_diffrn_measurement_device_type 'SuperNova, Dual, Cu at zero, Eos'
_diffrn_measurement_method '\w scans'
_diffrn_orient_matrix_UB_11 0.0561699000
_diffrn_orient_matrix_UB_12 0.0137425000
_diffrn_orient_matrix_UB_13 0.1116172000
_diffrn_orient_matrix_UB_21 0.1002539000
_diffrn_orient_matrix_UB_22 0.0351391000
_diffrn_orient_matrix_UB_23 -0.0037302000
_diffrn_orient_matrix_UB_31 -0.0235111000
_diffrn_orient_matrix_UB_32 0.1812680000
_diffrn_orient_matrix_UB_33 -0.0075128000
_diffrn_radiation_monochromator mirror
_diffrn_radiation_type 'Cu K\a'
_diffrn_radiation_wavelength 1.5418
_diffrn_reflns_av_R_equivalents 0.0247
_diffrn_reflns_av_unetI/netI 0.0305
_diffrn_reflns_limit_h_max 18
_diffrn_reflns_limit_h_min -18
_diffrn_reflns_limit_k_max 9
_diffrn_reflns_limit_k_min -7
_diffrn_reflns_limit_l_max 18
_diffrn_reflns_limit_l_min -14
_diffrn_reflns_number 4413
_diffrn_reflns_theta_full 72.07
_diffrn_reflns_theta_max 72.07
_diffrn_reflns_theta_min 5.71
_diffrn_source 'SuperNova (Cu) X-ray Source'
_diffrn_source_current n/a
_diffrn_source_voltage n/a
_exptl_absorpt_coefficient_mu 3.089
_exptl_absorpt_correction_T_max 1.00000
_exptl_absorpt_correction_T_min 0.56576
_exptl_absorpt_correction_type multi-scan
_exptl_absorpt_process_details
;
CrysAlisPro, Oxford Diffraction Ltd.,
Version 1.171.34.44 (release 25-10-2010 CrysAlis171 .NET)
(compiled Oct 25 2010,18:11:34)
Empirical absorption correction using spherical harmonics,
 implemented in SCALE3 ABSPACK scaling algorithm.
;
_exptl_crystal_colour colorless
_exptl_crystal_density_diffrn 1.256
_exptl_crystal_density_method 'not measured'
_exptl_crystal_description prism
_exptl_crystal_F_000 680
_exptl_crystal_size_max 0.3
_exptl_crystal_size_mid 0.2
_exptl_crystal_size_min 0.1
_refine_diff_density_max 0.273
_refine_diff_density_min -0.246
_refine_diff_density_rms 0.054
_refine_ls_extinction_method none
_refine_ls_goodness_of_fit_ref 1.302
_refine_ls_hydrogen_treatment mixed
_refine_ls_matrix_type full
_refine_ls_number_parameters 250
_refine_ls_number_reflns 2687
_refine_ls_number_restraints 11
_refine_ls_restrained_S_all 1.301
_refine_ls_R_factor_all 0.0769
_refine_ls_R_factor_gt 0.0635
_refine_ls_shift/su_max 0.001
_refine_ls_shift/su_mean 0.000
_refine_ls_structure_factor_coef Fsqd
_refine_ls_weighting_details 'calc w=1/[\s^2^(Fo^2^)+(0.1000P)^2^+0.0000P] where P=(Fo^2^+2Fc^2^)/3'
_refine_ls_weighting_scheme calc
_refine_ls_wR_factor_gt 0.1811
_refine_ls_wR_factor_ref 0.2006
_reflns_number_gt 2097
_reflns_number_total 2687
_reflns_threshold_expression >2sigma(I)
_cod_data_source_file cg300943b_si_002.cif
_cod_data_source_block Form2-THF-CL
_cod_original_cell_volume 1696.3(2)
_cod_database_code 4506845
_chemical_oxdiff_formula 'c17 h20 n2 s1 cl1'
_reflns_odcompleteness_completeness 82.32
_reflns_odcompleteness_iscentric 1
_reflns_odcompleteness_theta 66.97

loop_
_space_group_symop_id
_space_group_symop_operation_xyz
1 'x, y, z'
2 '-x, y+1/2, -z+1/2'
3 '-x, -y, -z'
4 'x, -y-1/2, z-1/2'

loop_
_atom_site_label
_atom_site_type_symbol
_atom_site_fract_x
_atom_site_fract_y
_atom_site_fract_z
_atom_site_U_iso_or_equiv
_atom_site_adp_type
_atom_site_occupancy
_atom_site_symmetry_multiplicity
_atom_site_calc_flag
_atom_site_refinement_flags
_atom_site_disorder_assembly
_atom_site_disorder_group
Cl1 Cl 0.04517(7) 0.70776(11) 0.16809(7) 0.0762(3) Uani 1 1 d . . .
S1 S 0.46381(7) 0.27302(13) 0.58534(8) 0.0788(3) Uani 1 1 d . . .
N1 N 0.2594(2) 0.3170(3) 0.42360(19) 0.0579(6) Uani 1 1 d . . .
C7 C 0.2877(2) 0.1528(4) 0.4406(2) 0.0550(7) Uani 1 1 d . . .
C12 C 0.2237(3) 0.0288(4) 0.3839(2) 0.0637(8) Uani 1 1 d . . .
H12 H 0.1602 0.0526 0.3326 0.076 Uiso 1 1 calc R . .
N2 N 0.1299(2) 0.3839(4) 0.1558(2) 0.0595(8) Uani 0.908(6) 1 d P A 1
C6 C 0.1978(3) 0.5024(4) 0.5089(3) 0.0680(9) Uani 1 1 d . . .
H6 H 0.1340 0.5087 0.4549 0.082 Uiso 1 1 calc R . .
C13 C 0.1800(3) 0.3645(4) 0.3302(2) 0.0608(7) Uani 1 1 d D . .
C2 C 0.3679(3) 0.3958(4) 0.5890(3) 0.0672(8) Uani 1 1 d . . .
C1 C 0.2749(3) 0.4078(4) 0.5070(2) 0.0581(7) Uani 1 1 d . . .
C11 C 0.2557(3) -0.1297(5) 0.4049(3) 0.0741(10) Uani 1 1 d . . .
H11 H 0.2139 -0.2119 0.3665 0.089 Uiso 1 1 calc R . .
C14 C 0.2187(3) 0.3457(5) 0.2538(3) 0.0558(10) Uani 0.915(9) 1 d P A 1
C9 C 0.4124(3) -0.0456(5) 0.5391(3) 0.0734(9) Uani 1 1 d . . .
H9 H 0.4750 -0.0703 0.5915 0.088 Uiso 1 1 calc R . .
C8 C 0.3818(3) 0.1132(4) 0.5173(2) 0.0613(7) Uani 1 1 d . . .
C10 C 0.3490(4) -0.1665(5) 0.4821(3) 0.0822(12) Uani 1 1 d . . .
H10 H 0.3693 -0.2732 0.4959 0.099 Uiso 1 1 calc R . .
C3 C 0.3872(4) 0.4793(5) 0.6737(3) 0.0857(11) Uani 1 1 d . . .
H3 H 0.4498 0.4698 0.7288 0.103 Uiso 1 1 calc R A .
C15 C 0.3090(4) 0.4559(8) 0.2756(4) 0.0880(13) Uani 1 1 d D . .
C4 C 0.3112(4) 0.5770(5) 0.6743(3) 0.0939(14) Uani 1 1 d . A .
H4 H 0.3235 0.6354 0.7298 0.113 Uiso 1 1 calc R . .
C17 C 0.1628(5) 0.4066(6) 0.0784(3) 0.0863(12) Uani 1 1 d D . .
C16 C 0.0475(4) 0.2613(7) 0.1265(3) 0.0878(12) Uani 1 1 d D . .
C5 C 0.2185(4) 0.5872(5) 0.5937(3) 0.0857(12) Uani 1 1 d . . .
H5 H 0.1682 0.6520 0.5953 0.103 Uiso 1 1 calc R A .
N2A N 0.197(2) 0.445(4) 0.192(2) 0.0595(8) Uani 0.092(6) 1 d P A 2
C14A C 0.161(4) 0.305(5) 0.221(3) 0.0558(10) Uani 0.085(9) 1 d P A 2
H2 H 0.104(3) 0.478(5) 0.160(3) 0.065(10) Uiso 1 1 d . . .
H13A H 0.1208(16) 0.316(3) 0.309(2) 0.041(7) Uiso 1 1 d D . .
H13B H 0.170(3) 0.473(2) 0.329(3) 0.063(9) Uiso 1 1 d D . .
H14 H 0.232(2) 0.240(4) 0.250(2) 0.043(7) Uiso 1 1 d . . .
H16A H -0.003(3) 0.282(6) 0.067(2) 0.113(17) Uiso 1 1 d D . .
H16B H 0.015(3) 0.290(5) 0.163(3) 0.078(12) Uiso 1 1 d D . .
H16C H 0.077(4) 0.165(4) 0.127(4) 0.12(2) Uiso 1 1 d D . .
H15A H 0.341(3) 0.416(5) 0.242(3) 0.100(15) Uiso 1 1 d D . .
H15B H 0.300(5) 0.564(3) 0.279(5) 0.15(3) Uiso 1 1 d D . .
H15C H 0.355(3) 0.447(5) 0.3391(17) 0.099(15) Uiso 1 1 d D . .
H17A H 0.206(3) 0.491(4) 0.091(3) 0.083(13) Uiso 1 1 d D . .
H17B H 0.208(3) 0.329(4) 0.084(3) 0.088(13) Uiso 1 1 d D . .
H17C H 0.103(3) 0.399(6) 0.023(3) 0.121(19) Uiso 1 1 d D . .

loop_
_atom_site_aniso_label
_atom_site_aniso_U_11
_atom_site_aniso_U_22
_atom_site_aniso_U_33
_atom_site_aniso_U_23
_atom_site_aniso_U_13
_atom_site_aniso_U_12
Cl1 0.0781(6) 0.0835(6) 0.0785(6) 0.0028(4) 0.0460(5) 0.0096(4)
S1 0.0633(5) 0.0911(7) 0.0772(6) -0.0093(5) 0.0285(5) -0.0025(4)
N1 0.0687(16) 0.0618(15) 0.0519(13) -0.0009(11) 0.0354(13) 0.0050(11)
C7 0.0688(18) 0.0577(16) 0.0519(15) 0.0002(13) 0.0394(14) -0.0012(12)
C12 0.074(2) 0.069(2) 0.0558(17) 0.0001(15) 0.0370(16) -0.0035(14)
N2 0.0708(19) 0.0666(18) 0.0477(15) -0.0028(13) 0.0332(15) 0.0013(13)
C6 0.090(2) 0.0630(18) 0.071(2) 0.0002(16) 0.054(2) 0.0048(15)
C13 0.072(2) 0.0654(19) 0.0535(16) 0.0017(14) 0.0366(16) 0.0042(15)
C2 0.076(2) 0.0701(19) 0.0631(18) -0.0115(16) 0.0391(17) -0.0084(15)
C1 0.079(2) 0.0516(15) 0.0575(16) -0.0010(13) 0.0436(16) -0.0043(13)
C11 0.103(3) 0.061(2) 0.076(2) -0.0052(17) 0.057(2) -0.0110(17)
C14 0.060(2) 0.061(2) 0.0544(18) 0.0004(15) 0.0331(17) -0.0006(16)
C9 0.080(2) 0.079(2) 0.070(2) 0.0128(18) 0.042(2) 0.0168(17)
C8 0.0668(18) 0.0668(19) 0.0582(17) 0.0012(14) 0.0357(15) 0.0040(13)
C10 0.115(3) 0.063(2) 0.098(3) 0.011(2) 0.074(3) 0.010(2)
C3 0.105(3) 0.089(3) 0.064(2) -0.020(2) 0.040(2) -0.013(2)
C15 0.072(2) 0.127(4) 0.073(2) 0.002(3) 0.040(2) -0.016(2)
C4 0.141(4) 0.084(3) 0.074(3) -0.019(2) 0.064(3) -0.007(2)
C17 0.115(4) 0.100(3) 0.065(2) 0.003(2) 0.060(3) 0.012(3)
C16 0.081(3) 0.107(3) 0.065(2) -0.012(2) 0.024(2) -0.021(2)
C5 0.119(4) 0.074(2) 0.093(3) -0.010(2) 0.073(3) 0.005(2)
N2A 0.0708(19) 0.0666(18) 0.0477(15) -0.0028(13) 0.0332(15) 0.0013(13)
C14A 0.060(2) 0.061(2) 0.0544(18) 0.0004(15) 0.0331(17) -0.0006(16)

loop_
_atom_type_symbol
_atom_type_description
_atom_type_scat_dispersion_real
_atom_type_scat_dispersion_imag
_atom_type_scat_source
C C 0.0181 0.0091 'International Tables Vol C Tables 4.2.6.8 and 6.1.1.4'
H H 0.0000 0.0000 'International Tables Vol C Tables 4.2.6.8 and 6.1.1.4'
Cl Cl 0.3639 0.7018 'International Tables Vol C Tables 4.2.6.8 and 6.1.1.4'
N N 0.0311 0.0180 'International Tables Vol C Tables 4.2.6.8 and 6.1.1.4'
S S 0.3331 0.5567 'International Tables Vol C Tables 4.2.6.8 and 6.1.1.4'

loop_
_geom_angle_atom_site_label_1
_geom_angle_atom_site_label_2
_geom_angle_atom_site_label_3
_geom_angle
C2 S1 C8 96.47(16)
C7 N1 C13 119.1(3)
C7 N1 C1 115.7(2)
C1 N1 C13 118.9(3)
C12 C7 N1 122.5(3)
C8 C7 N1 118.7(3)
C8 C7 C12 118.8(3)
C7 C12 H12 120.2
C11 C12 C7 119.6(4)
C11 C12 H12 120.2
C14 N2 H2 108(2)
C17 N2 C14 112.2(3)
C17 N2 H2 106(2)
C16 N2 C14 111.7(3)
C16 N2 C17 111.4(4)
C16 N2 H2 108(2)
C1 C6 H6 120.7
C5 C6 H6 120.7
C5 C6 C1 118.6(4)
N1 C13 C14 108.9(3)
N1 C13 C14A 128.1(15)
N1 C13 H13A 117(2)
N1 C13 H13B 110(2)
C14 C13 C14A 29.9(16)
C14 C13 H13A 109.0(19)
C14 C13 H13B 102(2)
C14A C13 H13A 79(3)
C14A C13 H13B 110(3)
H13A C13 H13B 109(3)
C1 C2 S1 118.9(2)
C1 C2 C3 121.0(4)
C3 C2 S1 120.0(3)
C6 C1 N1 122.0(3)
C2 C1 N1 118.2(3)
C2 C1 C6 119.8(3)
C12 C11 H11 119.7
C10 C11 C12 120.7(4)
C10 C11 H11 119.7
N2 C14 C13 106.9(3)
N2 C14 C15 111.1(3)
N2 C14 H14 105(2)
C13 C14 H14 108.5(19)
C15 C14 C13 111.6(3)
C15 C14 H14 113.6(19)
C8 C9 H9 120.3
C10 C9 H9 120.3
C10 C9 C8 119.3(4)
C7 C8 S1 118.0(2)
C9 C8 S1 120.7(3)
C9 C8 C7 121.3(3)
C11 C10 C9 120.3(4)
C11 C10 H10 119.8
C9 C10 H10 119.8
C2 C3 H3 120.5
C4 C3 C2 119.0(4)
C4 C3 H3 120.5
C14 C15 N2A 45.6(11)
C14 C15 H15A 107(3)
C14 C15 H15B 118(4)
C14 C15 H15C 110(3)
N2A C15 H15A 98(3)
N2A C15 H15B 89(4)
N2A C15 H15C 151(3)
H15A C15 H15B 121(5)
H15A C15 H15C 105(4)
H15B C15 H15C 94(5)
C3 C4 H4 119.9
C5 C4 C3 120.1(4)
C5 C4 H4 119.9
N2 C17 N2A 38.2(11)
N2 C17 H17A 113(3)
N2 C17 H17B 109(3)
N2 C17 H17C 102(4)
N2A C17 H17A 77(3)
N2A C17 H17B 101(3)
N2A C17 H17C 136(4)
H17A C17 H17B 97(4)
H17A C17 H17C 123(4)
H17B C17 H17C 114(5)
N2 C16 C14A 40.5(13)
N2 C16 H16A 111(3)
N2 C16 H16B 103(3)
N2 C16 H16C 106(4)
C14A C16 H16A 151(4)
C14A C16 H16B 91(3)
C14A C16 H16C 84(4)
H16A C16 H16B 99(4)
H16A C16 H16C 110(4)
H16B C16 H16C 128(4)
C6 C5 H5 119.3
C4 C5 C6 121.4(4)
C4 C5 H5 119.3
C15 N2A C17 126.6(18)
C15 N2A H2 149(3)
C17 N2A H2 83(2)
C14A N2A C15 101(3)
C14A N2A C17 102(3)
C14A N2A H2 78(3)
C13 C14A C16 125(2)
C13 C14A H14 93(4)
C16 C14A H14 130(4)
N2A C14A C13 100(3)
N2A C14A C16 105(3)
N2A C14A H14 96(4)

loop_
_geom_bond_atom_site_label_1
_geom_bond_atom_site_label_2
_geom_bond_distance
S1 C2 1.773(4)
S1 C8 1.781(3)
N1 C7 1.418(4)
N1 C13 1.437(4)
N1 C1 1.422(4)
C7 C12 1.401(4)
C7 C8 1.390(4)
C12 H12 0.9300
C12 C11 1.389(5)
N2 C14 1.514(5)
N2 C17 1.502(4)
N2 C16 1.492(6)
N2 H2 0.89(4)
C6 H6 0.9300
C6 C1 1.400(5)
C6 C5 1.396(5)
C13 C14 1.545(4)
C13 C14A 1.66(4)
C13 H13A 0.880(17)
C13 H13B 0.919(18)
C2 C1 1.380(5)
C2 C3 1.393(5)
C11 H11 0.9300
C11 C10 1.381(6)
C14 C15 1.525(6)
C14 H14 0.91(3)
C9 H9 0.9300
C9 C8 1.387(5)
C9 C10 1.381(6)
C10 H10 0.9300
C3 H3 0.9300
C3 C4 1.393(7)
C15 N2A 1.56(3)
C15 H15A 0.915(19)
C15 H15B 0.92(2)
C15 H15C 0.91(2)
C4 H4 0.9300
C4 C5 1.366(7)
C17 N2A 1.62(3)
C17 H17A 0.911(19)
C17 H17B 0.903(19)
C17 H17C 0.91(2)
C16 C14A 1.68(5)
C16 H16A 0.90(2)
C16 H16B 0.933(18)
C16 H16C 0.91(2)
C5 H5 0.9300
N2A C14A 1.44(5)
N2A H2 1.27(5)
C14A H14 1.08(5)
